data_7708998
loop_
_publ_author_name
'Mears, Kristian L.'
'Bhide, Malavika A.'
'Knapp, Caroline E.'
'Carmalt, Claire J.'

_publ_section_title
;
 Investigations into the structure, reactivity, and AACVD of aluminium and
 gallium amidoenoate complexes.
;
_journal_issue 1
_journal_name_full 'Dalton transactions (Cambridge, England : 2003)'
_journal_page_first 156
_journal_page_last 167
_journal_paper_doi 10.1039/d1dt03365d
_journal_volume 51
_journal_year 2021
_chemical_formula_moiety 'C36 H53 Al N2 O4'
_chemical_formula_sum 'C36 H53 Al N2 O4'
_chemical_formula_weight 604.78
_chemical_name_systematic 'Aluminium hydrido bis-2,6-diisopropylphenylamidoenoate'
_chemical_properties_physical Moisture-sensitive
_space_group_crystal_system tetragonal
_space_group_IT_number 82
_space_group_name_Hall 'I -4'
_space_group_name_H-M_alt 'I -4'
_atom_sites_solution_hydrogens mixed
_atom_sites_solution_primary dual
_audit_creation_date 2021-08-06
_audit_creation_method
;
Olex2 1.3
(compiled 2020.11.12 svn.r5f609507 for OlexSys, GUI svn.r6272)
;
_audit_update_record
;
2021-08-06 deposited with the CCDC.	2021-11-26 downloaded from the CCDC.
;
_cell_angle_alpha 90
_cell_angle_beta 90
_cell_angle_gamma 90
_cell_formula_units_Z 8
_cell_length_a 21.07670(10)
_cell_length_b 21.07670(10)
_cell_length_c 16.37980(10)
_cell_measurement_reflns_used 46371
_cell_measurement_temperature 150.00(10)
_cell_measurement_theta_max 72.5940
_cell_measurement_theta_min 5.3590
_cell_volume 7276.35(7)
_computing_cell_refinement 'CrysAlisPro 1.171.40.53 (Rigaku OD, 2019)'
_computing_data_collection 'CrysAlisPro 1.171.40.53 (Rigaku OD, 2019)'
_computing_data_reduction 'CrysAlisPro 1.171.40.53 (Rigaku OD, 2019)'
_computing_molecular_graphics 'Olex2 1.3 (Dolomanov et al., 2009)'
_computing_publication_material 'Olex2 1.3 (Dolomanov et al., 2009)'
_computing_structure_refinement 'SHELXL 2018/3 (Sheldrick, 2015)'
_computing_structure_solution 'SHELXT 2014/5 (Sheldrick, 2014)'
_diffrn_ambient_environment N~2~
_diffrn_ambient_temperature 150.00(10)
_diffrn_detector 'CCD area detector'
_diffrn_detector_area_resol_mean 5.6
_diffrn_detector_type 'Bruker SMART CCD 6000 area detector'
_diffrn_measured_fraction_theta_full 0.999
_diffrn_measured_fraction_theta_max 0.997
_diffrn_measurement_details
;
List of Runs (angles in degrees, time in seconds):

 # Type Start End Width t~exp~ \w \q \k \f Frames
#--------------------------------------------------------------------------
 1 \w -4.00 21.00 1.00 1.00 -- 34.00 92.00 -61.34 25
 2 \w 10.00 36.00 1.00 1.00 -- 42.00 75.00 88.51 26
 3 \w 7.00 32.00 1.00 1.00 -- 42.00 84.00 -41.92 25
 4 \w 10.00 35.00 1.00 1.00 -- 42.00 75.00-107.88 25
 5 \w 7.00 33.00 1.00 1.00 -- 42.00 84.00 79.38 26
 6 \w -86.00 -6.00 1.00 1.00 -- -42.87 125.00 60.00 80
 7 \w -113.00 -18.00 1.00 1.00 -- -42.87 -38.00 0.00 95
 8 \w -70.00 28.00 1.00 1.00 -- -42.87 57.00 -30.00 98
 9 \w -112.00 -22.00 1.00 1.00 -- -42.87 -38.00 -90.00 90
 10 \w -98.00 -18.00 1.00 1.00 -- -42.87 -38.00 150.00 80
 11 \w 13.00 38.00 1.00 1.00 -- 46.00 79.00 169.87 25
 12 \w 14.00 42.00 1.00 1.00 -- 46.00 79.00 5.81 28
 13 \w 27.00 54.00 1.00 1.00 -- 58.00 72.00-106.26 27
 14 \w 30.00 57.00 1.00 1.00 -- 62.00 74.00 -80.13 27
 15 \w 107.00 135.00 1.00 1.00 -- 66.00 73.00 17.64 28
 16 \w 34.00 60.00 1.00 1.00 -- 66.00 73.00 159.99 26
 17 \w 34.00 61.00 1.00 1.00 -- 66.00 73.00-160.90 27
 18 \w 34.00 61.00 1.00 1.00 -- 66.00 73.00 17.64 27
 19 \w 35.00 61.00 1.00 1.00 -- 66.00 72.00 100.71 26
 20 \w 39.00 64.00 1.00 1.00 -- 70.00 74.00 -51.03 25
 21 \w 39.00 64.00 1.00 1.00 -- 70.00 74.00 -22.14 25
 22 \w 113.00 143.00 1.00 1.00 -- 70.00 74.00 -51.03 30
 23 \w 39.00 66.00 1.00 1.00 -- 70.00 74.00 36.79 27
 24 \w 39.00 81.00 1.00 1.00 -- 70.00 73.00 109.75 42
 25 \w 46.00 72.00 1.00 1.49 -- 74.00 67.00 155.16 26
 26 \w 43.00 68.00 1.00 1.49 -- 74.00 74.00 -69.98 25
 27 \w 42.00 70.00 1.00 1.49 -- 74.00 74.00 56.73 28
 28 \w 50.00 76.00 1.00 1.49 -- 82.00 73.00 -17.21 26
 29 \w 50.00 76.00 1.00 1.49 -- 82.00 74.00-150.49 26
 30 \w 105.00 155.00 1.00 1.49 -- 82.00 73.00 179.25 50
 31 \w 50.00 76.00 1.00 1.49 -- 82.00 73.00 179.25 26
 32 \w 58.00 96.00 1.00 1.49 -- 86.00 63.00 5.27 38
 33 \w 57.00 83.00 1.00 1.49 -- 86.00 65.00 -93.29 26
 34 \w 55.00 82.00 1.00 1.49 -- 86.00 72.00-136.82 27
 35 \w 57.00 82.00 1.00 1.49 -- 86.00 67.00-109.41 25
 36 \w 16.00 108.00 1.00 1.49 -- 94.00-102.00 120.28 92
 37 \w 131.00 169.00 1.00 1.49 -- 104.49 125.00 -90.00 38
 38 \w 143.00 172.00 1.00 1.49 -- 104.49 61.00 -30.00 29
 39 \w 75.00 154.00 1.00 1.49 -- 104.49 61.00 30.00 79
 40 \w 75.00 140.00 1.00 1.49 -- 104.49 61.00 -30.00 65
 41 \w 81.00 175.00 1.00 1.49 -- 104.49 61.00 -90.00 94
 42 \w 120.00 170.00 1.00 1.49 -- 104.49 125.00 -30.00 50
 43 \w 23.00 103.00 1.00 1.49 -- 104.49 -94.00 0.00 80
 44 \w 76.00 133.00 1.00 1.49 -- 104.49 61.00-120.00 57
 45 \w 24.00 88.00 1.00 1.49 -- 104.49 -94.00 -90.00 64
 46 \w 61.00 113.00 1.00 1.49 -- 104.49-125.00-120.00 52
 47 \w 120.00 176.00 1.00 1.49 -- 104.49 61.00 -60.00 56
 48 \w 75.00 101.00 1.00 1.49 -- 104.49 61.00 -60.00 26
 49 \w 116.00 155.00 1.00 1.49 -- 104.49 61.00-180.00 39
 50 \w 75.00 102.00 1.00 1.49 -- 104.49 61.00-180.00 27
 51 \w 121.00 148.00 1.00 1.49 -- 104.49 61.00 120.00 27
 52 \w 75.00 101.00 1.00 1.49 -- 104.49 61.00 90.00 26
 53 \w 111.00 163.00 1.00 1.49 -- 104.49 61.00 90.00 52
 54 \w 75.00 173.00 1.00 1.49 -- 104.49 61.00 150.00 98
 55 \w 75.00 102.00 1.00 1.49 -- 104.49 61.00 120.00 27
 56 \w 27.00 97.00 1.00 1.49 -- 104.49 -94.00 60.00 70
 57 \w 75.00 177.00 1.00 1.49 -- 104.49 61.00 60.00 102
 58 \w 111.00 176.00 1.00 1.49 -- 104.49 61.00 0.00 65
 59 \w 79.00 106.00 1.00 1.49 -- 104.49 61.00 0.00 27
 60 \w 125.00 176.00 1.00 1.49 -- 104.49 61.00-150.00 51
 61 \w 42.00 113.00 1.00 1.49 -- 104.49-125.00 0.00 71
 62 \w 77.00 104.00 1.00 1.49 -- 104.49 61.00-150.00 27
;
_diffrn_measurement_device 'three-circle diffractometer'
_diffrn_measurement_device_type 'Bruker SMART CCD 6000 area detector'
_diffrn_measurement_method '\w scans'
_diffrn_orient_matrix_type 'CrysAlisPro convention (1999,Acta A55,543-557)'
_diffrn_orient_matrix_UB_11 0.0183385000
_diffrn_orient_matrix_UB_12 -0.0268345000
_diffrn_orient_matrix_UB_13 -0.0842392000
_diffrn_orient_matrix_UB_21 0.0000752000
_diffrn_orient_matrix_UB_22 0.0676473000
_diffrn_orient_matrix_UB_23 -0.0356619000
_diffrn_orient_matrix_UB_31 0.0707446000
_diffrn_orient_matrix_UB_32 0.0069121000
_diffrn_orient_matrix_UB_33 0.0218626000
_diffrn_radiation_monochromator graphite
_diffrn_radiation_probe x-ray
_diffrn_radiation_type 'Cu K\a'
_diffrn_radiation_wavelength 1.54184
_diffrn_reflns_av_R_equivalents 0.0545
_diffrn_reflns_av_unetI/netI 0.0196
_diffrn_reflns_Laue_measured_fraction_full 0.999
_diffrn_reflns_Laue_measured_fraction_max 0.997
_diffrn_reflns_limit_h_max 25
_diffrn_reflns_limit_h_min -23
_diffrn_reflns_limit_k_max 26
_diffrn_reflns_limit_k_min -26
_diffrn_reflns_limit_l_max 20
_diffrn_reflns_limit_l_min -20
_diffrn_reflns_number 65063
_diffrn_reflns_point_group_measured_fraction_full 0.999
_diffrn_reflns_point_group_measured_fraction_max 0.993
_diffrn_reflns_theta_full 67.684
_diffrn_reflns_theta_max 72.804
_diffrn_reflns_theta_min 3.417
_diffrn_source 'sealed X-ray tube'
_diffrn_source_target Mo
_diffrn_source_type 'SuperNova (Cu) X-ray Source'
_exptl_absorpt_coefficient_mu 0.775
_exptl_absorpt_correction_T_max 1.00000
_exptl_absorpt_correction_T_min 0.58608
_exptl_absorpt_correction_type multi-scan
_exptl_absorpt_process_details
;
CrysAlisPro 1.171.40.53 (Rigaku Oxford Diffraction, 2019)

Empirical absorption correction using spherical harmonics,

 implemented in SCALE3 ABSPACK scaling algorithm.
;
_exptl_crystal_colour 'clear light colourless'
_exptl_crystal_colour_lustre clear
_exptl_crystal_colour_modifier light
_exptl_crystal_colour_primary colourless
_exptl_crystal_density_diffrn 1.104
_exptl_crystal_description plate
_exptl_crystal_F_000 2624
_exptl_crystal_preparation 'Acid-base reaction between an amine-stabilised alane and the aminoenoate'
_exptl_crystal_recrystallization_method 'Grown from a saturated solution in hexane'
_exptl_crystal_size_max 0.2
_exptl_crystal_size_mid 0.1
_exptl_crystal_size_min 0.1
_refine_diff_density_max 0.208
_refine_diff_density_min -0.203
_refine_diff_density_rms 0.032
_refine_ls_abs_structure_details
;
 Flack x determined using 3255 quotients [(I+)-(I-)]/[(I+)+(I-)]
 (Parsons, Flack and Wagner, Acta Cryst. B69 (2013) 249-259).
;
_refine_ls_abs_structure_Flack -0.009(9)
_refine_ls_extinction_method none
_refine_ls_goodness_of_fit_ref 1.028
_refine_ls_hydrogen_treatment mixed
_refine_ls_matrix_type full
_refine_ls_number_parameters 424
_refine_ls_number_reflns 7178
_refine_ls_number_restraints 12
_refine_ls_restrained_S_all 1.053
_refine_ls_R_factor_all 0.0365
_refine_ls_R_factor_gt 0.0352
_refine_ls_shift/su_max 0.000
_refine_ls_shift/su_mean 0.000
_refine_ls_structure_factor_coef Fsqd
_refine_ls_weighting_details 'w=1/[\s^2^(Fo^2^)+(0.0578P)^2^+2.3418P] where P=(Fo^2^+2Fc^2^)/3'
_refine_ls_weighting_scheme calc
_refine_ls_wR_factor_gt 0.0946
_refine_ls_wR_factor_ref 0.0961
_reflns_Friedel_coverage 0.917
_reflns_Friedel_fraction_full 1.000
_reflns_Friedel_fraction_max 0.988
_reflns_number_gt 6974
_reflns_number_total 7178
_reflns_threshold_expression 'I > 2\s(I)'
_cod_data_source_file d1dt03365d2.cif
_cod_data_source_block xstr1336
_cod_depositor_comments 'Adding full bibliography for 7708993--7708999.cif.'
_cod_original_cell_volume 7276.35(8)
_cod_database_code 7708998
_shelx_shelxl_version_number 2018/3
_chemical_oxdiff_formula 'C256 H376 Al8 N24 O32 '
_chemical_oxdiff_usercomment 'CEK KLM'
_shelx_space_group_comment
;
The symmetry employed for this shelxl refinement is uniquely defined
by the following loop, which should always be used as a source of
symmetry information in preference to the above space-group names.
They are only intended as comments.
;
_reflns_odcompleteness_completeness 99.88
_reflns_odcompleteness_iscentric 1
_reflns_odcompleteness_theta 66.49
_olex2_refinement_description
;
1. Fixed Uiso
 At 1.2 times of:
  All C(H) groups, All C(H,H) groups, All C(H,H,H,H) groups
 At 1.5 times of:
  All C(H,H,H) groups
2. Uiso/Uaniso restraints and constraints
C17 \\sim C16 \\sim C18: within 2A with sigma of 0.005 and sigma for terminal
atoms of 0.01 within 2A
3. Others
 Fixed Sof: H23A(0.6) H23B(0.6) H23C(0.4) H23D(0.4) C24(0.6) H24A(0.6)
 H24B(0.6) H24C(0.6) C36(0.5) H36A(0.5) H36B(0.5) H36C(0.5) C36A(0.5) H36D(0.5)
 H36E(0.5) H36F(0.5) C24A(0.4) H24D(0.4) H24E(0.4) H24F(0.4)
4.a Ternary CH refined with riding coordinates:
 C32(H32), C13(H13), C35(H35), C16(H16)
4.b Secondary CH2 refined with riding coordinates:
 C5(H5A,H5B), C23(H23A,H23B), C23(H23C,H23D)
4.c Aromatic/amide H refined with riding coordinates:
 C3(H3), C9(H9), C21(H21), C10(H10), C29(H29), C27(H27), C28(H28), C11(H11)
4.d Idealised Me refined as rotating group:
 C19(H19A,H19B,H19C), C15(H15A,H15B,H15C), C34(H34A,H34B,H34C), C1(H1A,H1B,
 H1C), C6(H6A,H6B,H6C), C14(H14A,H14B,H14C), C33(H33A,H33B,H33C), C37(H37A,H37B,
 H37C), C17(H17A,H17B,H17C), C24(H24A,H24B,H24C), C36(H36A,H36B,H36C), C18(H18A,
 H18B,H18C), C36A(H36D,H36E,H36F), C24A(H24D,H24E,H24F)
;
_olex2_date_sample_data_collection 2021-04-01
_olex2_exptl_crystal_mounting_method 'On a nylon wire loop under a flow of N2'
_olex2_submission_original_sample_id AlH(AMEDip)2
_olex2_submission_special_instructions 'No special instructions were received'
_oxdiff_exptl_absorpt_empirical_details
;
Empirical correction (ABSPACK) includes:
- Absorption correction using spherical harmonics
- Frame scaling
- Detector area scaling
;
_oxdiff_exptl_absorpt_empirical_full_max 2.084
_oxdiff_exptl_absorpt_empirical_full_min 0.716

loop_
_space_group_symop_operation_xyz
'x, y, z'
'-x, -y, z'
'y, -x, -z'
'-y, x, -z'
'x+1/2, y+1/2, z+1/2'
'-x+1/2, -y+1/2, z+1/2'
'y+1/2, -x+1/2, -z+1/2'
'-y+1/2, x+1/2, -z+1/2'

loop_
_atom_site_label
_atom_site_type_symbol
_atom_site_fract_x
_atom_site_fract_y
_atom_site_fract_z
_atom_site_U_iso_or_equiv
_atom_site_adp_type
_atom_site_occupancy
_atom_site_site_symmetry_order
_atom_site_calc_flag
_atom_site_refinement_flags_posn
_atom_site_refinement_flags_adp
_atom_site_refinement_flags_occupancy
_atom_site_disorder_assembly
_atom_site_disorder_group
Al1 Al 0.75254(3) 0.29636(3) 0.48877(3) 0.03375(15) Uani 1 1 d . . . . .
O1 O 0.81009(8) 0.23819(8) 0.44321(9) 0.0403(4) Uani 1 1 d . . . . .
O2 O 0.89147(8) 0.19456(8) 0.37584(11) 0.0431(4) Uani 1 1 d . . . . .
O3 O 0.70114(8) 0.35546(8) 0.54370(10) 0.0443(4) Uani 1 1 d . . . . .
N2 N 0.74806(9) 0.24004(8) 0.58573(11) 0.0339(4) Uani 1 1 d . . . . .
O4 O 0.63148(9) 0.39926(8) 0.63018(12) 0.0506(4) Uani 1 1 d . . . . .
N1 N 0.81501(9) 0.36534(8) 0.46981(10) 0.0354(4) Uani 1 1 d . . . . .
C20 C 0.71155(12) 0.24930(10) 0.65147(13) 0.0382(5) Uani 1 1 d . . . . .
C4 C 0.86316(11) 0.24505(11) 0.40900(13) 0.0364(4) Uani 1 1 d . . . . .
C25 C 0.77945(11) 0.17884(10) 0.58345(12) 0.0351(4) Uani 1 1 d . . . . .
C22 C 0.67080(12) 0.35205(11) 0.60958(14) 0.0386(5) Uani 1 1 d . . . . .
C31 C 0.74560(12) 0.12605(10) 0.55474(13) 0.0374(5) Uani 1 1 d . . . . .
C8 C 0.76572(12) 0.46787(10) 0.43494(14) 0.0392(5) Uani 1 1 d . . . . .
C7 C 0.79808(12) 0.42968(10) 0.49135(13) 0.0389(5) Uani 1 1 d . . . . .
C3 C 0.89510(11) 0.30223(11) 0.40134(15) 0.0411(5) Uani 1 1 d . . . . .
H3 H 0.934630 0.302478 0.376120 0.049 Uiso 1 1 calc R U . . .
C9 C 0.74923(14) 0.52941(12) 0.45780(18) 0.0504(6) Uani 1 1 d . . . . .
H9 H 0.727901 0.555310 0.420926 0.060 Uiso 1 1 calc R U . . .
C2 C 0.87031(11) 0.35938(11) 0.42995(14) 0.0387(5) Uani 1 1 d . . . . .
C21 C 0.67401(13) 0.30221(11) 0.66438(14) 0.0435(5) Uani 1 1 d . . . . .
H21 H 0.649926 0.304359 0.711871 0.052 Uiso 1 1 calc R U . . .
C26 C 0.84162(12) 0.17357(13) 0.61187(15) 0.0450(5) Uani 1 1 d . . . . .
C19 C 0.70839(17) 0.20004(13) 0.71857(16) 0.0573(7) Uani 1 1 d . . . . .
H19A H 0.695722 0.160019 0.695841 0.086 Uiso 1 1 calc R U . . .
H19B H 0.678056 0.213078 0.758944 0.086 Uiso 1 1 calc R U . . .
H19C H 0.749396 0.195791 0.743501 0.086 Uiso 1 1 calc R U . . .
C10 C 0.76412(16) 0.55255(14) 0.5345(2) 0.0623(8) Uani 1 1 d . . . . .
H10 H 0.752757 0.593672 0.549036 0.075 Uiso 1 1 calc R U . . .
C32 C 0.67883(12) 0.13109(11) 0.52118(15) 0.0420(5) Uani 1 1 d . . . . .
H32 H 0.663071 0.173806 0.533344 0.050 Uiso 1 1 calc R U . . .
C13 C 0.74797(13) 0.44439(11) 0.35044(14) 0.0442(5) Uani 1 1 d . . . . .
H13 H 0.767873 0.402806 0.342615 0.053 Uiso 1 1 calc R U . . .
C29 C 0.77561(14) 0.06702(11) 0.55636(16) 0.0488(6) Uani 1 1 d . . . . .
H29 H 0.753842 0.031284 0.538351 0.059 Uiso 1 1 calc R U . . .
C5 C 0.85732(14) 0.13470(12) 0.37878(17) 0.0491(6) Uani 1 1 d . . . . .
H5A H 0.818289 0.137712 0.347648 0.059 Uiso 1 1 calc R U . . .
H5B H 0.846747 0.124062 0.434772 0.059 Uiso 1 1 calc R U . . .
C12 C 0.81379(17) 0.45270(14) 0.56942(16) 0.0576(7) Uani 1 1 d . . . . .
C15 C 0.77183(17) 0.48830(15) 0.28277(18) 0.0593(7) Uani 1 1 d . . . . .
H15A H 0.763567 0.469299 0.230574 0.089 Uiso 1 1 calc R U . . .
H15B H 0.816642 0.494853 0.289009 0.089 Uiso 1 1 calc R U . . .
H15C H 0.750257 0.528329 0.286227 0.089 Uiso 1 1 calc R U . . .
C27 C 0.86998(15) 0.11380(16) 0.61151(17) 0.0569(7) Uani 1 1 d . . . . .
H27 H 0.911522 0.109419 0.629788 0.068 Uiso 1 1 calc R U . . .
C28 C 0.83728(16) 0.06086(14) 0.58438(18) 0.0588(7) Uani 1 1 d . . . . .
H28 H 0.856704 0.021248 0.584976 0.071 Uiso 1 1 calc R U . . .
C34 C 0.67875(16) 0.12289(15) 0.42839(17) 0.0590(7) Uani 1 1 d . . . . .
H34A H 0.699633 0.083890 0.414416 0.089 Uiso 1 1 calc R U . . .
H34B H 0.700780 0.157784 0.403590 0.089 Uiso 1 1 calc R U . . .
H34C H 0.635800 0.121831 0.408944 0.089 Uiso 1 1 calc R U . . .
C1 C 0.90996(12) 0.41740(13) 0.4116(2) 0.0524(6) Uani 1 1 d . . . . .
H1A H 0.886858 0.445135 0.375874 0.079 Uiso 1 1 calc R U . . .
H1B H 0.948805 0.404688 0.385753 0.079 Uiso 1 1 calc R U . . .
H1C H 0.919410 0.439247 0.461595 0.079 Uiso 1 1 calc R U . . .
C11 C 0.79566(19) 0.51467(15) 0.5890(2) 0.0693(9) Uani 1 1 d . . . . .
H11 H 0.805282 0.530606 0.640479 0.083 Uiso 1 1 calc R U . . .
C23 C 0.62691(18) 0.45331(16) 0.5771(2) 0.0704(9) Uani 1 1 d . . . . .
H23A H 0.668328 0.472944 0.571769 0.084 Uiso 0.6 1 calc R U P A 1
H23B H 0.613386 0.439592 0.523342 0.084 Uiso 0.6 1 calc R U P A 1
H23C H 0.593761 0.447600 0.536708 0.084 Uiso 0.4 1 calc R U P B 2
H23D H 0.666825 0.461376 0.549526 0.084 Uiso 0.4 1 calc R U P B 2
C35 C 0.87775(14) 0.23043(17) 0.6440(2) 0.0628(8) Uani 1 1 d . . . . .
H35 H 0.852959 0.269733 0.641939 0.075 Uiso 1 1 calc R U . C 2
C6 C 0.89942(16) 0.08526(14) 0.3432(2) 0.0634(8) Uani 1 1 d . . . . .
H6A H 0.915316 0.099616 0.291466 0.095 Uiso 1 1 calc R U . . .
H6B H 0.875803 0.046763 0.335622 0.095 Uiso 1 1 calc R U . . .
H6C H 0.934314 0.077506 0.379517 0.095 Uiso 1 1 calc R U . . .
C14 C 0.67661(16) 0.43575(17) 0.3429(2) 0.0657(8) Uani 1 1 d . . . . .
H14A H 0.655884 0.475796 0.351110 0.099 Uiso 1 1 calc R U . . .
H14B H 0.662266 0.406031 0.383262 0.099 Uiso 1 1 calc R U . . .
H14C H 0.666605 0.419955 0.289413 0.099 Uiso 1 1 calc R U . . .
C33 C 0.6333(2) 0.0837(2) 0.5597(3) 0.0875(12) Uani 1 1 d . . . . .
H33A H 0.591032 0.091773 0.540649 0.131 Uiso 1 1 calc R U . . .
H33B H 0.634630 0.087915 0.618032 0.131 Uiso 1 1 calc R U . . .
H33C H 0.645652 0.041385 0.544724 0.131 Uiso 1 1 calc R U . . .
C16 C 0.8495(3) 0.4130(2) 0.6313(2) 0.0950(14) Uani 1 1 d . U . . .
H16 H 0.851935 0.369481 0.610567 0.114 Uiso 1 1 calc R U . . .
C37 C 0.94274(15) 0.2375(2) 0.6078(2) 0.0756(10) Uani 1 1 d . . . . .
H37A H 0.969363 0.203538 0.626443 0.113 Uiso 1 1 calc R U . . .
H37B H 0.960609 0.277383 0.624406 0.113 Uiso 1 1 calc R U . . .
H37C H 0.939829 0.236210 0.549318 0.113 Uiso 1 1 calc R U . . .
C17 C 0.8151(3) 0.4115(3) 0.7135(3) 0.119(2) Uani 1 1 d . U . . .
H17A H 0.836263 0.382420 0.749456 0.178 Uiso 1 1 calc R U . . .
H17B H 0.772071 0.398067 0.705502 0.178 Uiso 1 1 calc R U . . .
H17C H 0.815494 0.453203 0.737199 0.178 Uiso 1 1 calc R U . . .
C24 C 0.5839(7) 0.4976(6) 0.6075(8) 0.109(5) Uani 0.6 1 d . . P D 1
H24A H 0.543204 0.477788 0.614465 0.164 Uiso 0.6 1 calc R U P D 1
H24B H 0.580132 0.532228 0.569799 0.164 Uiso 0.6 1 calc R U P D 1
H24C H 0.598641 0.513157 0.659189 0.164 Uiso 0.6 1 calc R U P D 1
C36 C 0.8675(4) 0.2480(4) 0.7266(4) 0.0681(17) Uani 0.5 1 d . . P E 1
H36A H 0.823607 0.258524 0.734386 0.102 Uiso 0.5 1 calc R U P E 1
H36B H 0.893348 0.284040 0.739754 0.102 Uiso 0.5 1 calc R U P E 1
H36C H 0.878608 0.213144 0.761621 0.102 Uiso 0.5 1 calc R U P E 1
C18 C 0.9173(3) 0.4372(4) 0.6443(4) 0.152(3) Uani 1 1 d . U . . .
H18A H 0.915956 0.479875 0.664882 0.229 Uiso 1 1 calc R U . . .
H18B H 0.939710 0.436586 0.593307 0.229 Uiso 1 1 calc R U . . .
H18C H 0.938671 0.410447 0.682900 0.229 Uiso 1 1 calc R U . . .
C36A C 0.8994(5) 0.2100(5) 0.7407(4) 0.078(2) Uani 0.5 1 d . . P E 2
H36D H 0.862778 0.195629 0.770222 0.117 Uiso 0.5 1 calc R U P E 2
H36E H 0.917282 0.246205 0.767729 0.117 Uiso 0.5 1 calc R U P E 2
H36F H 0.930323 0.176587 0.738509 0.117 Uiso 0.5 1 calc R U P E 2
C24A C 0.6099(9) 0.5089(7) 0.6387(10) 0.087(5) Uani 0.4 1 d . . P D 2
H24D H 0.567943 0.502426 0.659949 0.130 Uiso 0.4 1 calc R U P D 2
H24E H 0.611632 0.548824 0.610601 0.130 Uiso 0.4 1 calc R U P D 2
H24F H 0.639848 0.509072 0.682888 0.130 Uiso 0.4 1 calc R U P D 2
H H 0.7021(13) 0.2881(12) 0.4207(18) 0.040(7) Uiso 1 1 d . . . . .

loop_
_atom_site_aniso_label
_atom_site_aniso_U_11
_atom_site_aniso_U_22
_atom_site_aniso_U_33
_atom_site_aniso_U_23
_atom_site_aniso_U_13
_atom_site_aniso_U_12
Al1 0.0428(3) 0.0359(3) 0.0226(3) 0.0027(2) 0.0009(2) -0.0087(3)
O1 0.0525(9) 0.0408(8) 0.0275(7) -0.0009(6) 0.0099(7) -0.0111(7)
O2 0.0442(9) 0.0409(8) 0.0443(9) 0.0015(7) 0.0061(7) -0.0021(7)
O3 0.0551(10) 0.0396(8) 0.0383(8) 0.0082(7) 0.0081(7) -0.0008(7)
N2 0.0464(10) 0.0307(8) 0.0246(8) 0.0000(7) 0.0038(7) -0.0037(7)
O4 0.0627(11) 0.0375(9) 0.0515(10) 0.0016(7) 0.0106(9) 0.0065(8)
N1 0.0450(10) 0.0357(9) 0.0255(8) 0.0033(7) -0.0035(7) -0.0074(7)
C20 0.0571(13) 0.0330(10) 0.0243(10) 0.0002(8) 0.0079(9) -0.0031(9)
C4 0.0402(11) 0.0431(12) 0.0258(10) 0.0054(9) -0.0030(8) -0.0028(9)
C25 0.0473(12) 0.0356(10) 0.0224(9) 0.0022(8) 0.0070(8) 0.0006(9)
C22 0.0466(12) 0.0346(11) 0.0346(11) -0.0036(8) 0.0026(9) -0.0045(9)
C31 0.0543(13) 0.0315(10) 0.0265(10) 0.0026(8) 0.0055(9) -0.0003(9)
C8 0.0499(13) 0.0334(11) 0.0343(11) 0.0015(8) 0.0046(9) -0.0081(9)
C7 0.0523(12) 0.0363(10) 0.0281(10) -0.0017(8) 0.0013(9) -0.0129(9)
C3 0.0334(10) 0.0436(12) 0.0464(13) 0.0075(10) -0.0018(9) -0.0036(9)
C9 0.0662(16) 0.0358(12) 0.0493(14) -0.0008(10) 0.0120(12) -0.0073(11)
C2 0.0376(11) 0.0420(12) 0.0365(11) 0.0084(9) -0.0084(9) -0.0077(9)
C21 0.0622(15) 0.0385(11) 0.0300(11) -0.0026(9) 0.0127(10) 0.0008(10)
C26 0.0442(13) 0.0601(15) 0.0307(11) -0.0001(10) 0.0076(9) 0.0009(11)
C19 0.090(2) 0.0477(14) 0.0339(12) 0.0090(11) 0.0245(13) 0.0103(14)
C10 0.085(2) 0.0412(13) 0.0604(17) -0.0144(13) 0.0232(16) -0.0137(13)
C32 0.0552(13) 0.0323(10) 0.0386(12) -0.0009(9) 0.0018(10) -0.0068(9)
C13 0.0642(15) 0.0355(11) 0.0328(11) 0.0049(9) -0.0054(10) 0.0005(10)
C29 0.0757(17) 0.0336(11) 0.0373(12) 0.0044(9) 0.0071(12) 0.0049(11)
C5 0.0614(15) 0.0452(13) 0.0409(13) -0.0018(10) 0.0105(11) -0.0101(11)
C12 0.088(2) 0.0530(15) 0.0323(12) -0.0074(11) -0.0047(12) -0.0153(14)
C15 0.082(2) 0.0573(16) 0.0390(13) 0.0120(12) 0.0039(13) 0.0004(15)
C27 0.0545(15) 0.0744(19) 0.0418(14) 0.0064(13) 0.0031(11) 0.0172(14)
C28 0.078(2) 0.0514(15) 0.0467(14) 0.0069(12) 0.0049(14) 0.0230(14)
C34 0.0715(18) 0.0616(17) 0.0439(14) -0.0118(12) -0.0085(13) 0.0082(14)
C1 0.0406(12) 0.0449(13) 0.0716(18) 0.0089(12) 0.0008(12) -0.0101(10)
C11 0.108(3) 0.0582(17) 0.0421(15) -0.0188(13) 0.0069(16) -0.0197(17)
C23 0.075(2) 0.0563(17) 0.080(2) 0.0261(16) 0.0115(17) 0.0166(15)
C35 0.0456(14) 0.078(2) 0.0643(19) -0.0123(15) 0.0046(13) -0.0109(13)
C6 0.0639(17) 0.0465(15) 0.080(2) -0.0073(14) 0.0062(16) -0.0033(13)
C14 0.0719(19) 0.0712(19) 0.0540(17) 0.0093(14) -0.0181(15) -0.0175(15)
C33 0.078(2) 0.095(3) 0.089(3) 0.033(2) 0.004(2) -0.031(2)
C16 0.164(4) 0.082(2) 0.0389(16) -0.0014(16) -0.038(2) -0.012(3)
C37 0.0470(16) 0.113(3) 0.066(2) 0.0153(19) 0.0011(14) -0.0120(17)
C17 0.175(5) 0.132(4) 0.049(2) 0.024(2) -0.029(3) -0.076(4)
C24 0.156(12) 0.084(7) 0.088(8) 0.014(5) 0.016(6) 0.065(8)
C36 0.070(4) 0.084(5) 0.050(4) -0.012(3) -0.005(3) -0.016(4)
C18 0.141(5) 0.237(7) 0.080(3) 0.035(4) -0.035(3) 0.026(5)
C36A 0.092(6) 0.104(6) 0.038(3) 0.002(4) -0.002(3) -0.045(5)
C24A 0.124(14) 0.044(5) 0.092(11) 0.019(6) 0.028(8) 0.034(7)

loop_
_atom_type_symbol
_atom_type_description
_atom_type_scat_dispersion_real
_atom_type_scat_dispersion_imag
_atom_type_scat_source
C C 0.0181 0.0091 'International Tables Vol C Tables 4.2.6.8 and 6.1.1.4'
H H 0.0000 0.0000 'International Tables Vol C Tables 4.2.6.8 and 6.1.1.4'
Al Al 0.2130 0.2455 'International Tables Vol C Tables 4.2.6.8 and 6.1.1.4'
N N 0.0311 0.0180 'International Tables Vol C Tables 4.2.6.8 and 6.1.1.4'
O O 0.0492 0.0322 'International Tables Vol C Tables 4.2.6.8 and 6.1.1.4'

loop_
_geom_angle_atom_site_label_1
_geom_angle_atom_site_label_2
_geom_angle_atom_site_label_3
_geom_angle
_geom_angle_site_symmetry_1
_geom_angle_site_symmetry_3
_geom_angle_publ_flag
O1 Al1 O3 173.85(8) . . ?
O1 Al1 N2 87.61(8) . . ?
O1 Al1 N1 89.29(8) . . ?
O1 Al1 H 94.8(10) . . ?
O3 Al1 N2 89.19(7) . . ?
O3 Al1 N1 88.38(8) . . ?
O3 Al1 H 91.3(10) . . ?
N2 Al1 N1 126.48(8) . . ?
N2 Al1 H 118.4(10) . . ?
N1 Al1 H 115.1(10) . . ?
C4 O1 Al1 132.46(15) . . ?
C4 O2 C5 117.19(18) . . ?
C22 O3 Al1 131.78(16) . . ?
C20 N2 Al1 125.75(15) . . ?
C20 N2 C25 114.38(17) . . ?
C25 N2 Al1 119.32(13) . . ?
C22 O4 C23 118.6(2) . . ?
C7 N1 Al1 119.01(15) . . ?
C2 N1 Al1 125.69(16) . . ?
C2 N1 C7 114.89(18) . . ?
N2 C20 C21 124.7(2) . . ?
N2 C20 C19 120.7(2) . . ?
C21 C20 C19 114.6(2) . . ?
O1 C4 O2 119.1(2) . . ?
O1 C4 C3 124.9(2) . . ?
O2 C4 C3 116.0(2) . . ?
C31 C25 N2 118.8(2) . . ?
C26 C25 N2 119.4(2) . . ?
C26 C25 C31 121.8(2) . . ?
O3 C22 O4 119.3(2) . . ?
O3 C22 C21 125.2(2) . . ?
O4 C22 C21 115.6(2) . . ?
C25 C31 C32 122.6(2) . . ?
C29 C31 C25 118.0(2) . . ?
C29 C31 C32 119.4(2) . . ?
C7 C8 C13 122.3(2) . . ?
C9 C8 C7 118.6(2) . . ?
C9 C8 C13 119.2(2) . . ?
C8 C7 N1 119.83(19) . . ?
C8 C7 C12 121.0(2) . . ?
C12 C7 N1 119.1(2) . . ?
C4 C3 H3 118.7 . . ?
C4 C3 C2 122.6(2) . . ?
C2 C3 H3 118.7 . . ?
C8 C9 H9 119.5 . . ?
C10 C9 C8 121.0(3) . . ?
C10 C9 H9 119.5 . . ?
N1 C2 C3 124.8(2) . . ?
N1 C2 C1 120.1(2) . . ?
C3 C2 C1 115.2(2) . . ?
C20 C21 H21 118.6 . . ?
C22 C21 C20 122.7(2) . . ?
C22 C21 H21 118.6 . . ?
C25 C26 C35 121.7(2) . . ?
C27 C26 C25 118.2(2) . . ?
C27 C26 C35 120.1(3) . . ?
C20 C19 H19A 109.5 . . ?
C20 C19 H19B 109.5 . . ?
C20 C19 H19C 109.5 . . ?
H19A C19 H19B 109.5 . . ?
H19A C19 H19C 109.5 . . ?
H19B C19 H19C 109.5 . . ?
C9 C10 H10 120.1 . . ?
C11 C10 C9 119.7(3) . . ?
C11 C10 H10 120.1 . . ?
C31 C32 H32 107.8 . . ?
C31 C32 C34 110.7(2) . . ?
C31 C32 C33 112.9(2) . . ?
C34 C32 H32 107.8 . . ?
C33 C32 H32 107.8 . . ?
C33 C32 C34 109.7(3) . . ?
C8 C13 H13 107.8 . . ?
C8 C13 C15 112.5(2) . . ?
C8 C13 C14 111.0(2) . . ?
C15 C13 H13 107.8 . . ?
C14 C13 H13 107.8 . . ?
C14 C13 C15 109.8(2) . . ?
C31 C29 H29 119.5 . . ?
C28 C29 C31 121.0(3) . . ?
C28 C29 H29 119.5 . . ?
O2 C5 H5A 110.2 . . ?
O2 C5 H5B 110.2 . . ?
O2 C5 C6 107.4(2) . . ?
H5A C5 H5B 108.5 . . ?
C6 C5 H5A 110.2 . . ?
C6 C5 H5B 110.2 . . ?
C7 C12 C16 122.3(3) . . ?
C11 C12 C7 117.8(3) . . ?
C11 C12 C16 119.9(3) . . ?
C13 C15 H15A 109.5 . . ?
C13 C15 H15B 109.5 . . ?
C13 C15 H15C 109.5 . . ?
H15A C15 H15B 109.5 . . ?
H15A C15 H15C 109.5 . . ?
H15B C15 H15C 109.5 . . ?
C26 C27 H27 119.5 . . ?
C28 C27 C26 121.1(3) . . ?
C28 C27 H27 119.5 . . ?
C29 C28 C27 119.9(3) . . ?
C29 C28 H28 120.1 . . ?
C27 C28 H28 120.1 . . ?
C32 C34 H34A 109.5 . . ?
C32 C34 H34B 109.5 . . ?
C32 C34 H34C 109.5 . . ?
H34A C34 H34B 109.5 . . ?
H34A C34 H34C 109.5 . . ?
H34B C34 H34C 109.5 . . ?
C2 C1 H1A 109.5 . . ?
C2 C1 H1B 109.5 . . ?
C2 C1 H1C 109.5 . . ?
H1A C1 H1B 109.5 . . ?
H1A C1 H1C 109.5 . . ?
H1B C1 H1C 109.5 . . ?
C10 C11 C12 121.9(3) . . ?
C10 C11 H11 119.1 . . ?
C12 C11 H11 119.1 . . ?
O4 C23 H23A 109.4 . . ?
O4 C23 H23B 109.4 . . ?
O4 C23 H23C 111.3 . . ?
O4 C23 H23D 111.3 . . ?
O4 C23 C24A 102.5(6) . . ?
H23A C23 H23B 108.0 . . ?
H23C C23 H23D 109.2 . . ?
C24 C23 O4 111.0(6) . . ?
C24 C23 H23A 109.4 . . ?
C24 C23 H23B 109.4 . . ?
C24A C23 H23C 111.3 . . ?
C24A C23 H23D 111.3 . . ?
C26 C35 H35 112.9 . . ?
C26 C35 C36A 104.9(4) . . ?
C37 C35 C26 113.6(3) . . ?
C37 C35 H35 112.9 . . ?
C37 C35 C36A 98.5(4) . . ?
C36 C35 C26 117.4(4) . . ?
C36 C35 C37 119.3(4) . . ?
C36A C35 H35 112.9 . . ?
C5 C6 H6A 109.5 . . ?
C5 C6 H6B 109.5 . . ?
C5 C6 H6C 109.5 . . ?
H6A C6 H6B 109.5 . . ?
H6A C6 H6C 109.5 . . ?
H6B C6 H6C 109.5 . . ?
C13 C14 H14A 109.5 . . ?
C13 C14 H14B 109.5 . . ?
C13 C14 H14C 109.5 . . ?
H14A C14 H14B 109.5 . . ?
H14A C14 H14C 109.5 . . ?
H14B C14 H14C 109.5 . . ?
C32 C33 H33A 109.5 . . ?
C32 C33 H33B 109.5 . . ?
C32 C33 H33C 109.5 . . ?
H33A C33 H33B 109.5 . . ?
H33A C33 H33C 109.5 . . ?
H33B C33 H33C 109.5 . . ?
C12 C16 H16 108.1 . . ?
C12 C16 C17 111.4(5) . . ?
C12 C16 C18 111.9(4) . . ?
C17 C16 H16 108.1 . . ?
C17 C16 C18 109.0(4) . . ?
C18 C16 H16 108.1 . . ?
C35 C37 H37A 109.5 . . ?
C35 C37 H37B 109.5 . . ?
C35 C37 H37C 109.5 . . ?
H37A C37 H37B 109.5 . . ?
H37A C37 H37C 109.5 . . ?
H37B C37 H37C 109.5 . . ?
C16 C17 H17A 109.5 . . ?
C16 C17 H17B 109.5 . . ?
C16 C17 H17C 109.5 . . ?
H17A C17 H17B 109.5 . . ?
H17A C17 H17C 109.5 . . ?
H17B C17 H17C 109.5 . . ?
C23 C24 H24A 109.5 . . ?
C23 C24 H24B 109.5 . . ?
C23 C24 H24C 109.5 . . ?
H24A C24 H24B 109.5 . . ?
H24A C24 H24C 109.5 . . ?
H24B C24 H24C 109.5 . . ?
C35 C36 H36A 109.5 . . ?
C35 C36 H36B 109.5 . . ?
C35 C36 H36C 109.5 . . ?
H36A C36 H36B 109.5 . . ?
H36A C36 H36C 109.5 . . ?
H36B C36 H36C 109.5 . . ?
C16 C18 H18A 109.5 . . ?
C16 C18 H18B 109.5 . . ?
C16 C18 H18C 109.5 . . ?
H18A C18 H18B 109.5 . . ?
H18A C18 H18C 109.5 . . ?
H18B C18 H18C 109.5 . . ?
C35 C36A H36D 109.5 . . ?
C35 C36A H36E 109.5 . . ?
C35 C36A H36F 109.5 . . ?
H36D C36A H36E 109.5 . . ?
H36D C36A H36F 109.5 . . ?
H36E C36A H36F 109.5 . . ?
C23 C24A H24D 109.5 . . ?
C23 C24A H24E 109.5 . . ?
C23 C24A H24F 109.5 . . ?
H24D C24A H24E 109.5 . . ?
H24D C24A H24F 109.5 . . ?
H24E C24A H24F 109.5 . . ?

loop_
_geom_bond_atom_site_label_1
_geom_bond_atom_site_label_2
_geom_bond_distance
_geom_bond_site_symmetry_2
_geom_bond_publ_flag
Al1 O1 1.8792(18) . ?
Al1 O3 1.8803(18) . ?
Al1 N2 1.9849(19) . ?
Al1 N1 1.9858(19) . ?
Al1 H 1.55(3) . ?
O1 C4 1.259(3) . ?
O2 C4 1.335(3) . ?
O2 C5 1.453(3) . ?
O3 C22 1.256(3) . ?
N2 C20 1.338(3) . ?
N2 C25 1.450(3) . ?
O4 C22 1.338(3) . ?
O4 C23 1.436(3) . ?
N1 C7 1.446(3) . ?
N1 C2 1.342(3) . ?
C20 C21 1.384(3) . ?
C20 C19 1.513(3) . ?
C4 C3 1.386(3) . ?
C25 C31 1.403(3) . ?
C25 C26 1.395(4) . ?
C22 C21 1.383(3) . ?
C31 C32 1.515(4) . ?
C31 C29 1.396(3) . ?
C8 C7 1.402(3) . ?
C8 C9 1.394(3) . ?
C8 C13 1.517(3) . ?
C7 C12 1.407(3) . ?
C3 H3 0.9300 . ?
C3 C2 1.394(4) . ?
C9 H9 0.9300 . ?
C9 C10 1.384(4) . ?
C2 C1 1.511(3) . ?
C21 H21 0.9300 . ?
C26 C27 1.394(4) . ?
C26 C35 1.514(4) . ?
C19 H19A 0.9600 . ?
C19 H19B 0.9600 . ?
C19 H19C 0.9600 . ?
C10 H10 0.9300 . ?
C10 C11 1.370(5) . ?
C32 H32 0.9800 . ?
C32 C34 1.530(4) . ?
C32 C33 1.522(4) . ?
C13 H13 0.9800 . ?
C13 C15 1.529(3) . ?
C13 C14 1.520(4) . ?
C29 H29 0.9300 . ?
C29 C28 1.385(4) . ?
C5 H5A 0.9700 . ?
C5 H5B 0.9700 . ?
C5 C6 1.488(4) . ?
C12 C11 1.398(5) . ?
C12 C16 1.514(5) . ?
C15 H15A 0.9600 . ?
C15 H15B 0.9600 . ?
C15 H15C 0.9600 . ?
C27 H27 0.9300 . ?
C27 C28 1.385(5) . ?
C28 H28 0.9300 . ?
C34 H34A 0.9600 . ?
C34 H34B 0.9600 . ?
C34 H34C 0.9600 . ?
C1 H1A 0.9600 . ?
C1 H1B 0.9600 . ?
C1 H1C 0.9600 . ?
C11 H11 0.9300 . ?
C23 H23A 0.9700 . ?
C23 H23B 0.9700 . ?
C23 H23C 0.9700 . ?
C23 H23D 0.9700 . ?
C23 C24 1.393(13) . ?
C23 C24A 1.587(16) . ?
C35 H35 0.9800 . ?
C35 C37 1.500(4) . ?
C35 C36 1.419(7) . ?
C35 C36A 1.703(8) . ?
C6 H6A 0.9600 . ?
C6 H6B 0.9600 . ?
C6 H6C 0.9600 . ?
C14 H14A 0.9600 . ?
C14 H14B 0.9600 . ?
C14 H14C 0.9600 . ?
C33 H33A 0.9600 . ?
C33 H33B 0.9600 . ?
C33 H33C 0.9600 . ?
C16 H16 0.9800 . ?
C16 C17 1.529(7) . ?
C16 C18 1.532(8) . ?
C37 H37A 0.9600 . ?
C37 H37B 0.9600 . ?
C37 H37C 0.9600 . ?
C17 H17A 0.9600 . ?
C17 H17B 0.9600 . ?
C17 H17C 0.9600 . ?
C24 H24A 0.9600 . ?
C24 H24B 0.9600 . ?
C24 H24C 0.9600 . ?
C36 H36A 0.9600 . ?
C36 H36B 0.9600 . ?
C36 H36C 0.9600 . ?
C18 H18A 0.9600 . ?
C18 H18B 0.9600 . ?
C18 H18C 0.9600 . ?
C36A H36D 0.9600 . ?
C36A H36E 0.9600 . ?
C36A H36F 0.9600 . ?
C24A H24D 0.9600 . ?
C24A H24E 0.9600 . ?
C24A H24F 0.9600 . ?

loop_
_geom_torsion_atom_site_label_1
_geom_torsion_atom_site_label_2
_geom_torsion_atom_site_label_3
_geom_torsion_atom_site_label_4
_geom_torsion
_geom_torsion_site_symmetry_1
_geom_torsion_site_symmetry_2
_geom_torsion_site_symmetry_3
_geom_torsion_site_symmetry_4
_geom_torsion_publ_flag
Al1 O1 C4 O2 -174.35(15) . . . . ?
Al1 O1 C4 C3 4.5(3) . . . . ?
Al1 O3 C22 O4 -172.12(16) . . . . ?
Al1 O3 C22 C21 7.4(4) . . . . ?
Al1 N2 C20 C21 -4.4(3) . . . . ?
Al1 N2 C20 C19 175.0(2) . . . . ?
Al1 N2 C25 C31 -89.6(2) . . . . ?
Al1 N2 C25 C26 92.2(2) . . . . ?
Al1 N1 C7 C8 -86.9(2) . . . . ?
Al1 N1 C7 C12 92.3(2) . . . . ?
Al1 N1 C2 C3 -5.6(3) . . . . ?
Al1 N1 C2 C1 173.08(18) . . . . ?
O1 C4 C3 C2 -1.5(4) . . . . ?
O2 C4 C3 C2 177.4(2) . . . . ?
O3 C22 C21 C20 -0.6(4) . . . . ?
N2 Al1 O1 C4 -132.2(2) . . . . ?
N2 Al1 O3 C22 -9.1(2) . . . . ?
N2 C20 C21 C22 -0.5(4) . . . . ?
N2 C25 C31 C32 3.8(3) . . . . ?
N2 C25 C31 C29 -177.2(2) . . . . ?
N2 C25 C26 C27 177.9(2) . . . . ?
N2 C25 C26 C35 -0.9(3) . . . . ?
O4 C22 C21 C20 178.9(2) . . . . ?
N1 Al1 O1 C4 -5.6(2) . . . . ?
N1 Al1 O3 C22 -135.6(2) . . . . ?
N1 C7 C12 C11 -178.7(3) . . . . ?
N1 C7 C12 C16 1.7(5) . . . . ?
C20 N2 C25 C31 82.4(2) . . . . ?
C20 N2 C25 C26 -95.8(2) . . . . ?
C4 O2 C5 C6 -176.6(2) . . . . ?
C4 C3 C2 N1 2.4(4) . . . . ?
C4 C3 C2 C1 -176.4(2) . . . . ?
C25 N2 C20 C21 -175.8(2) . . . . ?
C25 N2 C20 C19 3.7(3) . . . . ?
C25 C31 C32 C34 107.2(3) . . . . ?
C25 C31 C32 C33 -129.4(3) . . . . ?
C25 C31 C29 C28 -0.9(3) . . . . ?
C25 C26 C27 C28 -0.5(4) . . . . ?
C25 C26 C35 C37 -130.6(3) . . . . ?
C25 C26 C35 C36 83.3(6) . . . . ?
C25 C26 C35 C36A 122.9(4) . . . . ?
C22 O4 C23 C24 179.8(7) . . . . ?
C22 O4 C23 C24A -150.4(8) . . . . ?
C31 C25 C26 C27 -0.2(3) . . . . ?
C31 C25 C26 C35 -179.1(2) . . . . ?
C31 C29 C28 C27 0.2(4) . . . . ?
C8 C7 C12 C11 0.5(4) . . . . ?
C8 C7 C12 C16 -179.1(3) . . . . ?
C8 C9 C10 C11 0.1(4) . . . . ?
C7 N1 C2 C3 -178.1(2) . . . . ?
C7 N1 C2 C1 0.6(3) . . . . ?
C7 C8 C9 C10 -0.2(4) . . . . ?
C7 C8 C13 C15 -126.1(3) . . . . ?
C7 C8 C13 C14 110.4(3) . . . . ?
C7 C12 C11 C10 -0.6(5) . . . . ?
C7 C12 C16 C17 -128.2(4) . . . . ?
C7 C12 C16 C18 109.5(5) . . . . ?
C9 C8 C7 N1 179.1(2) . . . . ?
C9 C8 C7 C12 -0.1(4) . . . . ?
C9 C8 C13 C15 54.1(3) . . . . ?
C9 C8 C13 C14 -69.4(3) . . . . ?
C9 C10 C11 C12 0.3(5) . . . . ?
C2 N1 C7 C8 86.1(3) . . . . ?
C2 N1 C7 C12 -94.7(3) . . . . ?
C26 C25 C31 C32 -178.0(2) . . . . ?
C26 C25 C31 C29 1.0(3) . . . . ?
C26 C27 C28 C29 0.6(4) . . . . ?
C19 C20 C21 C22 -179.9(3) . . . . ?
C32 C31 C29 C28 178.1(2) . . . . ?
C13 C8 C7 N1 -0.7(3) . . . . ?
C13 C8 C7 C12 -179.8(2) . . . . ?
C13 C8 C9 C10 179.5(2) . . . . ?
C29 C31 C32 C34 -71.8(3) . . . . ?
C29 C31 C32 C33 51.6(4) . . . . ?
C5 O2 C4 O1 2.4(3) . . . . ?
C5 O2 C4 C3 -176.5(2) . . . . ?
C27 C26 C35 C37 50.6(4) . . . . ?
C27 C26 C35 C36 -95.5(5) . . . . ?
C27 C26 C35 C36A -55.9(5) . . . . ?
C11 C12 C16 C17 52.2(5) . . . . ?
C11 C12 C16 C18 -70.1(6) . . . . ?
C23 O4 C22 O3 -1.9(4) . . . . ?
C23 O4 C22 C21 178.5(3) . . . . ?
C35 C26 C27 C28 178.3(3) . . . . ?
C16 C12 C11 C10 179.1(4) . . . . ?
